data_7109358
loop_
_publ_author_name
'Tanay Kundu'
'Subash C. Sahoo'
'Subhadeep Saha'
'Rahul Banerjee'

_publ_section_title
;
 Salt metathesis in three dimensional metal-organic frameworks (MOFs) with
 unprecedented hydrolytic regenerability
;
_journal_name_full Chem.Commun.
_journal_page_first 5262
_journal_paper_doi 10.1039/c3cc41842a
_journal_volume 49
_journal_year 2013
_chemical_absolute_configuration syn
_chemical_formula_moiety 'C22 H31 N4 O4 Zn, Cl O4, H2O'
_chemical_formula_sum 'C22 H33 Cl N4 O9 Zn'
_chemical_formula_weight 598.39
_chemical_name_common ValZnClO4
_chemical_name_systematic
;
?
;
_space_group_IT_number 4
_symmetry_cell_setting monoclinic
_symmetry_space_group_name_Hall 'P 2yb'
_symmetry_space_group_name_H-M 'P 1 21 1'
_atom_sites_solution_hydrogens geom
_atom_sites_solution_primary direct
_atom_sites_solution_secondary difmap
_audit_creation_method SHELXL-97
_cell_angle_alpha 90.00
_cell_angle_beta 100.662(4)
_cell_angle_gamma 90.00
_cell_formula_units_Z 4
_cell_length_a 10.7650(5)
_cell_length_b 16.6683(7)
_cell_length_c 14.6753(7)
_cell_measurement_temperature 100(2)
_cell_volume 2587.8(2)
_computing_cell_refinement 'Bruker SMART'
_computing_data_collection 'Bruker SMART'
_computing_data_reduction 'Bruker SAINT'
_computing_molecular_graphics 'Bruker SHELXTL'
_computing_publication_material 'Bruker SHELXTL'
_computing_structure_refinement 'SHELXL-97 (Sheldrick, 1997)'
_computing_structure_solution 'SHELXS-97 (Sheldrick, 1990)'
_diffrn_ambient_temperature 100(2)
_diffrn_measured_fraction_theta_full 0.996
_diffrn_measured_fraction_theta_max 0.860
_diffrn_measurement_device_type 'CCD area detector'
_diffrn_measurement_method 'phi and omega scans'
_diffrn_radiation_monochromator graphite
_diffrn_radiation_source 'fine-focus sealed tube'
_diffrn_radiation_type MoK\a
_diffrn_radiation_wavelength 0.71073
_diffrn_reflns_av_R_equivalents 0.0251
_diffrn_reflns_av_sigmaI/netI 0.0417
_diffrn_reflns_limit_h_max 14
_diffrn_reflns_limit_h_min -9
_diffrn_reflns_limit_k_max 21
_diffrn_reflns_limit_k_min -21
_diffrn_reflns_limit_l_max 18
_diffrn_reflns_limit_l_min -19
_diffrn_reflns_number 13789
_diffrn_reflns_theta_full 25.00
_diffrn_reflns_theta_max 29.13
_diffrn_reflns_theta_min 3.08
_exptl_absorpt_coefficient_mu 1.110
_exptl_absorpt_correction_T_max 0.801
_exptl_absorpt_correction_T_min 0.677
_exptl_absorpt_correction_type multi-scan
_exptl_absorpt_process_details 'Blessing, Acta Cryst. (1995) A51 33-38'
_exptl_crystal_colour colorless
_exptl_crystal_density_diffrn 1.531
_exptl_crystal_density_method 'not measured'
_exptl_crystal_description block
_exptl_crystal_F_000 1240
_exptl_crystal_size_max 0.5
_exptl_crystal_size_mid 0.3
_exptl_crystal_size_min 0.2
_refine_diff_density_max 2.733
_refine_diff_density_min -1.015
_refine_diff_density_rms 0.096
_refine_ls_abs_structure_details 'Flack H D (1983), Acta Cryst. A39, 876-881'
_refine_ls_abs_structure_Flack -0.023(11)
_refine_ls_extinction_method none
_refine_ls_goodness_of_fit_ref 1.045
_refine_ls_hydrogen_treatment constr
_refine_ls_matrix_type full
_refine_ls_number_parameters 675
_refine_ls_number_reflns 8553
_refine_ls_number_restraints 1
_refine_ls_restrained_S_all 1.045
_refine_ls_R_factor_all 0.0495
_refine_ls_R_factor_gt 0.0448
_refine_ls_shift/su_max 0.001
_refine_ls_shift/su_mean 0.000
_refine_ls_structure_factor_coef Fsqd
_refine_ls_weighting_details 'calc w=1/[\s^2^(Fo^2^)+(0.0480P)^2^+5.8110P] where P=(Fo^2^+2Fc^2^)/3'
_refine_ls_weighting_scheme calc
_refine_ls_wR_factor_gt 0.1085
_refine_ls_wR_factor_ref 0.1121
_reflns_number_gt 8026
_reflns_number_total 8553
_reflns_threshold_expression >2sigma(I)
_cod_data_source_file c3cc41842a.txt
_cod_data_source_block ValZnClO4
_cod_original_sg_symbol_H-M P21
_cod_database_code 7109358

loop_
_symmetry_equiv_pos_as_xyz
'x, y, z'
'-x, y+1/2, -z'

loop_
_atom_site_label
_atom_site_type_symbol
_atom_site_fract_x
_atom_site_fract_y
_atom_site_fract_z
_atom_site_U_iso_or_equiv
_atom_site_adp_type
_atom_site_occupancy
_atom_site_symmetry_multiplicity
_atom_site_calc_flag
_atom_site_refinement_flags
C1 C 0.9203(4) 0.7751(3) 0.5692(3) 0.0144(9) Uani 1 1 d .
H1 H 0.9006 0.7238 0.5460 0.017 Uiso 1 1 calc R
C2 C 1.0460(4) 0.7966(3) 0.5929(3) 0.0147(9) Uani 1 1 d .
H2 H 1.1096 0.7599 0.5883 0.018 Uiso 1 1 calc R
C3 C 1.0753(4) 0.8746(3) 0.6241(3) 0.0133(9) Uani 1 1 d .
C4 C 0.9776(4) 0.9245(3) 0.6380(3) 0.0161(9) Uani 1 1 d .
H4 H 0.9948 0.9757 0.6625 0.019 Uiso 1 1 calc R
C5 C 0.8549(4) 0.8978(3) 0.6153(3) 0.0155(9) Uani 1 1 d .
H5 H 0.7900 0.9312 0.6262 0.019 Uiso 1 1 calc R
C6 C 0.2103(4) 0.9034(3) 0.6361(3) 0.0163(9) Uani 1 1 d .
H6A H 0.2445 0.8892 0.5816 0.020 Uiso 1 1 calc R
H6B H 0.2121 0.9614 0.6418 0.020 Uiso 1 1 calc R
C7 C 0.4296(4) 0.8747(3) 0.7206(3) 0.0128(8) Uani 1 1 d .
H7A H 0.4476 0.9306 0.7073 0.015 Uiso 1 1 calc R
C8 C 0.4658(4) 0.8221(3) 0.6440(3) 0.0137(8) Uani 1 1 d .
C9 C 0.5044(4) 0.8537(3) 0.8184(3) 0.0198(11) Uani 1 1 d .
H9 H 0.4531 0.8707 0.8636 0.024 Uiso 1 1 calc R
C10 C 0.6284(4) 0.9022(4) 0.8380(4) 0.0294(13) Uani 1 1 d .
H10A H 0.6745 0.8890 0.8986 0.044 Uiso 1 1 calc R
H10B H 0.6093 0.9585 0.8352 0.044 Uiso 1 1 calc R
H10C H 0.6787 0.8893 0.7923 0.044 Uiso 1 1 calc R
C11 C 0.5274(5) 0.7647(4) 0.8312(3) 0.0219(11) Uani 1 1 d .
H11A H 0.4487 0.7365 0.8148 0.033 Uiso 1 1 calc R
H11B H 0.5637 0.7539 0.8947 0.033 Uiso 1 1 calc R
H11C H 0.5844 0.7472 0.7920 0.033 Uiso 1 1 calc R
C12 C 0.4336(4) 0.9157(3) 0.4449(3) 0.0150(9) Uani 1 1 d .
H12 H 0.3858 0.8708 0.4535 0.018 Uiso 1 1 calc R
C13 C 0.3733(4) 0.9886(3) 0.4291(3) 0.0161(9) Uani 1 1 d .
H13 H 0.2865 0.9920 0.4264 0.019 Uiso 1 1 calc R
C14 C 0.4417(4) 1.0568(3) 0.4171(3) 0.0143(9) Uani 1 1 d .
C15 C 0.5693(4) 1.0470(3) 0.4130(3) 0.0176(9) Uani 1 1 d .
H15 H 0.6171 1.0905 0.3998 0.021 Uiso 1 1 calc R
C16 C 0.6248(4) 0.9709(3) 0.4289(3) 0.0151(9) Uani 1 1 d .
H16 H 0.7098 0.9648 0.4260 0.018 Uiso 1 1 calc R
C17 C 0.6160(4) 0.6388(3) 0.5847(3) 0.0164(9) Uani 1 1 d .
H17A H 0.6006 0.6673 0.6392 0.020 Uiso 1 1 calc R
H17B H 0.7068 0.6336 0.5896 0.020 Uiso 1 1 calc R
C18 C 0.5784(5) 0.6469(3) 0.4117(3) 0.0209(11) Uani 1 1 d .
H18 H 0.6105 0.5924 0.4259 0.025 Uiso 1 1 calc R
C19 C 0.6746(4) 0.6925(3) 0.3663(3) 0.0185(10) Uani 1 1 d .
C20 C 0.4559(7) 0.6411(4) 0.3386(5) 0.053(2) Uani 1 1 d .
H20 H 0.4858 0.6169 0.2857 0.064 Uiso 1 1 calc R
C21 C 0.3683(7) 0.5804(6) 0.3610(6) 0.064(3) Uani 1 1 d .
H21A H 0.4152 0.5362 0.3920 0.096 Uiso 1 1 calc R
H21B H 0.3157 0.5618 0.3049 0.096 Uiso 1 1 calc R
H21C H 0.3163 0.6035 0.4007 0.096 Uiso 1 1 calc R
C22 C 0.4066(5) 0.7190(4) 0.3007(4) 0.0317(13) Uani 1 1 d .
H22A H 0.3802 0.7501 0.3489 0.047 Uiso 1 1 calc R
H22B H 0.3357 0.7104 0.2514 0.047 Uiso 1 1 calc R
H22C H 0.4716 0.7474 0.2772 0.047 Uiso 1 1 calc R
C23 C -0.0673(4) 0.9362(3) -0.0013(3) 0.0154(9) Uani 1 1 d .
H23 H -0.1060 0.8929 0.0221 0.018 Uiso 1 1 calc R
C24 C -0.1337(4) 1.0075(3) -0.0175(3) 0.0146(9) Uani 1 1 d .
H24 H -0.2150 1.0118 -0.0050 0.017 Uiso 1 1 calc R
C25 C -0.0770(4) 1.0727(3) -0.0530(3) 0.0130(9) Uani 1 1 d .
C26 C 0.0437(5) 1.0617(3) -0.0739(3) 0.0196(10) Uani 1 1 d .
H26 H 0.0835 1.1031 -0.0997 0.024 Uiso 1 1 calc R
C27 C 0.1031(5) 0.9875(3) -0.0551(3) 0.0184(10) Uani 1 1 d .
H27 H 0.1829 0.9803 -0.0696 0.022 Uiso 1 1 calc R
C28 C 0.1403(4) 0.6538(3) 0.0615(3) 0.0150(9) Uani 1 1 d .
H28A H 0.1387 0.6757 0.1225 0.018 Uiso 1 1 calc R
H28B H 0.2280 0.6475 0.0556 0.018 Uiso 1 1 calc R
C29 C 0.0845(4) 0.6885(3) -0.1075(3) 0.0111(8) Uani 1 1 d .
H29 H 0.1205 0.6344 -0.1067 0.013 Uiso 1 1 calc R
C30 C 0.1732(4) 0.7465(3) -0.1470(3) 0.0110(8) Uani 1 1 d .
C31 C -0.0440(4) 0.6879(3) -0.1738(3) 0.0152(9) Uani 1 1 d .
H31 H -0.0272 0.6768 -0.2360 0.018 Uiso 1 1 calc R
C32 C -0.1085(4) 0.7698(3) -0.1781(3) 0.0212(10) Uani 1 1 d .
H32A H -0.1326 0.7810 -0.1196 0.032 Uiso 1 1 calc R
H32B H -0.1823 0.7695 -0.2261 0.032 Uiso 1 1 calc R
H32C H -0.0510 0.8104 -0.1912 0.032 Uiso 1 1 calc R
C33 C -0.1326(4) 0.6219(3) -0.1518(4) 0.0230(11) Uani 1 1 d .
H33A H -0.0898 0.5711 -0.1481 0.034 Uiso 1 1 calc R
H33B H -0.2064 0.6198 -0.1998 0.034 Uiso 1 1 calc R
H33C H -0.1573 0.6332 -0.0935 0.034 Uiso 1 1 calc R
C34 C 0.4305(4) 0.7978(3) 0.0627(3) 0.0174(9) Uani 1 1 d .
H34 H 0.4087 0.7586 0.0175 0.021 Uiso 1 1 calc R
C35 C 0.5575(4) 0.8101(3) 0.0995(3) 0.0158(9) Uani 1 1 d .
H35 H 0.6189 0.7793 0.0789 0.019 Uiso 1 1 calc R
C36 C 0.5929(4) 0.8685(3) 0.1669(3) 0.0139(9) Uani 1 1 d .
C37 C 0.4959(4) 0.9115(3) 0.1959(3) 0.0152(9) Uani 1 1 d .
H37 H 0.5148 0.9506 0.2415 0.018 Uiso 1 1 calc R
C38 C 0.3709(4) 0.8954(3) 0.1561(3) 0.0160(9) Uani 1 1 d .
H38 H 0.3073 0.9243 0.1763 0.019 Uiso 1 1 calc R
C39 C -0.2702(4) 0.8886(3) 0.2025(3) 0.0182(10) Uani 1 1 d .
H39A H -0.2330 0.9091 0.1518 0.022 Uiso 1 1 calc R
H39B H -0.2651 0.9305 0.2490 0.022 Uiso 1 1 calc R
C40 C -0.0550(4) 0.8294(3) 0.2563(3) 0.0151(9) Uani 1 1 d .
H40 H -0.0367 0.8866 0.2670 0.018 Uiso 1 1 calc R
C41 C -0.0169(4) 0.8052(3) 0.1647(3) 0.0131(8) Uani 1 1 d .
C42 C 0.1436(4) 0.8191(4) 0.3766(3) 0.0253(11) Uani 1 1 d .
H42A H 0.1902 0.8229 0.3270 0.038 Uiso 1 1 calc R
H42B H 0.1893 0.7863 0.4252 0.038 Uiso 1 1 calc R
H42C H 0.1322 0.8717 0.4003 0.038 Uiso 1 1 calc R
C43 C 0.0150(4) 0.7816(3) 0.3405(3) 0.0201(11) Uani 1 1 d .
H43 H -0.0348 0.7869 0.3898 0.024 Uiso 1 1 calc R
C44 C 0.0252(5) 0.6915(3) 0.3212(4) 0.0271(12) Uani 1 1 d .
H44A H -0.0563 0.6712 0.2930 0.041 Uiso 1 1 calc R
H44B H 0.0544 0.6637 0.3785 0.041 Uiso 1 1 calc R
H44C H 0.0838 0.6833 0.2801 0.041 Uiso 1 1 calc R
Cl1 Cl 0.00884(11) 0.54068(8) 0.57471(9) 0.0247(3) Uani 1 1 d .
Cl2 Cl 0.47134(15) 0.07914(10) 1.02254(11) 0.0370(3) Uani 1 1 d .
N1 N 0.8252(3) 0.8248(2) 0.5779(2) 0.0119(7) Uani 1 1 d .
N2 N 0.5589(3) 0.9064(3) 0.4484(3) 0.0150(8) Uani 1 1 d .
N3 N 0.0504(4) 0.9268(2) -0.0176(3) 0.0128(8) Uani 1 1 d .
N4 N 0.3382(3) 0.8403(2) 0.0901(2) 0.0115(7) Uani 1 1 d .
N5 N 0.2910(3) 0.8673(3) 0.7203(3) 0.0137(8) Uani 1 1 d .
H5A H 0.2733 0.8915 0.7712 0.016 Uiso 1 1 calc R
H5B H 0.2712 0.8150 0.7233 0.016 Uiso 1 1 calc R
N6 N 0.5638(4) 0.6862(2) 0.5004(3) 0.0158(8) Uani 1 1 d .
H6 H 0.4794 0.6917 0.4991 0.019 Uiso 1 1 calc R
N7 N 0.0774(3) 0.7109(2) -0.0102(3) 0.0102(7) Uani 1 1 d .
H7 H -0.0059 0.7126 -0.0060 0.012 Uiso 1 1 calc R
N8 N -0.1961(3) 0.8170(2) 0.2442(2) 0.0132(7) Uani 1 1 d .
H8A H -0.2181 0.7742 0.2075 0.016 Uiso 1 1 calc R
H8B H -0.2163 0.8064 0.2998 0.016 Uiso 1 1 calc R
O1 O 0.5766(3) 0.8356(2) 0.6290(2) 0.0153(7) Uani 1 1 d .
O2 O 0.3890(3) 0.7724(2) 0.6019(2) 0.0178(7) Uani 1 1 d .
O3 O 0.7078(3) 0.7630(2) 0.3958(2) 0.0151(7) Uani 1 1 d .
O4 O 0.7129(4) 0.6607(3) 0.3003(3) 0.0341(9) Uani 1 1 d .
O5 O 0.2102(3) 0.8104(2) -0.10252(19) 0.0123(6) Uani 1 1 d .
O6 O 0.2009(3) 0.7278(2) -0.2230(2) 0.0150(7) Uani 1 1 d .
O7 O 0.0918(2) 0.8276(2) 0.1535(2) 0.0131(6) Uani 1 1 d .
O8 O -0.0955(3) 0.7653(2) 0.1087(2) 0.0160(7) Uani 1 1 d .
O9 O -0.0994(3) 0.5426(3) 0.4996(3) 0.0374(11) Uani 1 1 d .
O10 O 0.0670(4) 0.4625(2) 0.5805(3) 0.0277(8) Uani 1 1 d .
O11 O 0.0989(4) 0.5998(3) 0.5585(4) 0.0543(15) Uani 1 1 d .
O12 O -0.0355(5) 0.5567(4) 0.6601(4) 0.0692(19) Uani 1 1 d .
O13 O 0.3830(5) 0.1302(3) 0.9680(4) 0.0570(15) Uani 1 1 d .
O14 O 0.5950(6) 0.1074(4) 1.0286(5) 0.084(2) Uani 1 1 d .
O15 O 0.4432(5) 0.0776(3) 1.1154(4) 0.0523(13) Uani 1 1 d .
O16 O 0.4618(7) -0.0008(3) 0.9840(4) 0.0660(17) Uani 1 1 d .
O17 O 0.7040(4) 0.5214(2) 0.2002(3) 0.0300(9) Uani 1 1 d .
O18 O 0.2939(4) 0.5686(3) 0.7582(3) 0.0352(10) Uani 1 1 d .
Zn1 Zn 0.64239(4) 0.80302(3) 0.51264(3) 0.01103(12) Uani 1 1 d .
Zn2 Zn 0.15244(4) 0.82488(3) 0.02446(3) 0.01037(12) Uani 1 1 d .

loop_
_atom_site_aniso_label
_atom_site_aniso_U_11
_atom_site_aniso_U_22
_atom_site_aniso_U_33
_atom_site_aniso_U_23
_atom_site_aniso_U_13
_atom_site_aniso_U_12
C1 0.015(2) 0.016(2) 0.012(2) 0.0017(17) 0.0033(16) 0.0002(17)
C2 0.0094(17) 0.022(2) 0.013(2) 0.0017(19) 0.0021(14) 0.0044(18)
C3 0.0104(19) 0.019(2) 0.010(2) 0.0062(18) -0.0005(15) 0.0009(17)
C4 0.018(2) 0.015(2) 0.015(2) -0.0016(18) 0.0018(16) -0.0028(18)
C5 0.0125(19) 0.017(2) 0.017(2) 0.0004(18) 0.0039(16) 0.0046(16)
C6 0.0108(19) 0.023(3) 0.015(2) 0.0038(19) 0.0002(16) -0.0009(17)
C7 0.0077(17) 0.015(2) 0.016(2) -0.0002(18) 0.0023(15) -0.0028(15)
C8 0.0106(17) 0.016(2) 0.0151(19) 0.0052(19) 0.0033(14) 0.0003(18)
C9 0.011(2) 0.030(3) 0.017(2) -0.004(2) -0.0017(17) 0.0043(18)
C10 0.015(2) 0.033(3) 0.036(3) -0.012(3) -0.007(2) 0.002(2)
C11 0.016(2) 0.036(3) 0.013(2) 0.007(2) -0.0002(17) 0.002(2)
C12 0.0144(19) 0.015(2) 0.016(2) 0.0008(18) 0.0026(16) -0.0055(17)
C13 0.0105(19) 0.022(3) 0.016(2) -0.0050(19) 0.0011(16) -0.0040(17)
C14 0.018(2) 0.010(2) 0.013(2) -0.0010(17) -0.0008(16) 0.0015(17)
C15 0.020(2) 0.016(2) 0.020(2) -0.0009(19) 0.0112(18) -0.0018(18)
C16 0.014(2) 0.015(2) 0.017(2) 0.0003(19) 0.0046(17) -0.0009(17)
C17 0.019(2) 0.015(2) 0.014(2) 0.0015(18) 0.0002(17) -0.0037(18)
C18 0.026(2) 0.019(3) 0.015(2) 0.0011(19) -0.0041(19) -0.010(2)
C19 0.024(2) 0.017(2) 0.015(2) 0.0010(19) 0.0037(18) -0.0024(19)
C20 0.053(4) 0.052(5) 0.039(4) 0.025(3) -0.031(3) -0.034(3)
C21 0.044(4) 0.070(6) 0.068(5) 0.021(5) -0.015(4) -0.026(4)
C22 0.022(2) 0.042(4) 0.031(3) -0.003(3) 0.005(2) -0.007(2)
C23 0.015(2) 0.013(2) 0.018(2) -0.0007(18) 0.0033(17) -0.0014(17)
C24 0.016(2) 0.013(2) 0.014(2) -0.0006(18) 0.0008(16) -0.0022(16)
C25 0.0162(19) 0.010(2) 0.012(2) -0.0025(17) 0.0014(16) 0.0020(16)
C26 0.028(2) 0.013(2) 0.020(2) 0.0031(19) 0.0111(19) 0.0019(19)
C27 0.022(2) 0.015(2) 0.020(2) 0.001(2) 0.0109(19) 0.0024(19)
C28 0.017(2) 0.013(2) 0.015(2) 0.0007(18) 0.0024(16) -0.0031(17)
C29 0.0132(19) 0.010(2) 0.011(2) -0.0008(16) 0.0034(15) -0.0024(15)
C30 0.0079(17) 0.012(2) 0.014(2) 0.0030(17) 0.0034(15) 0.0013(15)
C31 0.015(2) 0.017(2) 0.014(2) -0.0004(18) 0.0035(16) -0.0041(17)
C32 0.013(2) 0.032(3) 0.018(2) 0.002(2) -0.0009(17) -0.0005(19)
C33 0.019(2) 0.029(3) 0.018(2) -0.001(2) -0.0015(18) -0.013(2)
C34 0.0151(19) 0.017(2) 0.020(2) -0.003(2) 0.0036(16) 0.0029(18)
C35 0.0121(18) 0.018(3) 0.018(2) -0.001(2) 0.0051(15) 0.0012(18)
C36 0.0134(19) 0.016(2) 0.013(2) 0.0020(18) 0.0037(15) 0.0009(17)
C37 0.0127(19) 0.017(2) 0.015(2) -0.0026(19) 0.0016(16) 0.0006(17)
C38 0.016(2) 0.017(2) 0.016(2) -0.0032(18) 0.0059(17) 0.0024(17)
C39 0.018(2) 0.016(2) 0.020(2) 0.0025(19) 0.0021(18) 0.0011(18)
C40 0.0110(17) 0.020(2) 0.015(2) -0.0026(19) 0.0049(15) -0.0005(18)
C41 0.0132(17) 0.012(2) 0.0146(19) 0.0027(18) 0.0037(14) 0.0017(17)
C42 0.0141(19) 0.039(3) 0.021(2) 0.003(2) 0.0000(16) 0.003(2)
C43 0.0109(19) 0.034(3) 0.015(2) 0.002(2) 0.0008(16) 0.0038(19)
C44 0.026(3) 0.028(3) 0.025(3) 0.010(2) 0.001(2) 0.003(2)
Cl1 0.0213(5) 0.0242(7) 0.0290(7) -0.0107(5) 0.0059(5) -0.0029(5)
Cl2 0.0449(8) 0.0289(8) 0.0343(8) 0.0014(6) -0.0006(6) -0.0054(6)
N1 0.0112(15) 0.0114(18) 0.0134(16) 0.0011(16) 0.0029(12) -0.0018(14)
N2 0.0145(17) 0.015(2) 0.0158(19) -0.0007(16) 0.0039(14) -0.0001(15)
N3 0.0163(17) 0.0099(19) 0.0128(19) -0.0036(15) 0.0037(14) 0.0007(14)
N4 0.0116(15) 0.011(2) 0.0125(17) -0.0017(14) 0.0046(13) -0.0008(13)
N5 0.0105(16) 0.018(2) 0.0126(18) 0.0012(16) 0.0028(13) -0.0001(15)
N6 0.0121(17) 0.015(2) 0.021(2) 0.0065(16) 0.0039(15) -0.0003(15)
N7 0.0110(16) 0.0100(18) 0.0100(18) 0.0002(15) 0.0030(13) 0.0004(13)
N8 0.0103(15) 0.018(2) 0.0123(16) 0.0028(16) 0.0042(12) 0.0004(15)
O1 0.0093(13) 0.0200(18) 0.0179(15) -0.0015(14) 0.0059(11) -0.0003(12)
O2 0.0139(14) 0.0205(17) 0.0195(16) -0.0032(14) 0.0042(12) -0.0025(13)
O3 0.0132(14) 0.0167(17) 0.0167(16) -0.0008(14) 0.0063(12) -0.0020(12)
O4 0.054(3) 0.023(2) 0.029(2) -0.0080(18) 0.0162(18) -0.0030(19)
O5 0.0132(12) 0.0116(16) 0.0129(13) -0.0005(13) 0.0045(10) -0.0028(12)
O6 0.0161(14) 0.0172(17) 0.0131(15) -0.0002(13) 0.0063(12) -0.0006(13)
O7 0.0088(12) 0.0187(17) 0.0124(14) -0.0024(14) 0.0039(10) -0.0025(13)
O8 0.0167(14) 0.0178(17) 0.0139(15) -0.0033(13) 0.0041(12) -0.0033(13)
O9 0.0220(18) 0.048(3) 0.039(2) -0.018(2) -0.0019(16) -0.0001(19)
O10 0.0324(19) 0.023(2) 0.030(2) -0.0027(16) 0.0112(16) -0.0026(16)
O11 0.030(2) 0.031(3) 0.095(4) 0.015(3) -0.008(2) -0.0137(19)
O12 0.077(4) 0.092(5) 0.043(3) -0.034(3) 0.021(3) 0.017(4)
O13 0.055(3) 0.053(3) 0.057(3) 0.000(3) -0.004(3) -0.004(3)
O14 0.075(4) 0.074(4) 0.128(6) 0.062(4) 0.083(4) 0.045(3)
O15 0.072(3) 0.041(3) 0.050(3) 0.006(3) 0.026(3) 0.001(3)
O16 0.129(5) 0.030(3) 0.040(3) -0.004(2) 0.019(3) -0.001(3)
O17 0.045(2) 0.0179(19) 0.027(2) 0.0015(16) 0.0056(17) 0.0070(17)
O18 0.045(2) 0.022(2) 0.036(2) -0.0049(18) 0.0007(19) 0.0075(19)
Zn1 0.0077(2) 0.0111(3) 0.0147(2) 0.0013(2) 0.00330(16) -0.00003(18)
Zn2 0.0105(2) 0.0087(3) 0.0125(2) -0.00044(19) 0.00370(16) -0.00042(18)

loop_
_atom_type_symbol
_atom_type_description
_atom_type_scat_dispersion_real
_atom_type_scat_dispersion_imag
_atom_type_scat_source
C C 0.0033 0.0016 'International Tables Vol C Tables 4.2.6.8 and 6.1.1.4'
H H 0.0000 0.0000 'International Tables Vol C Tables 4.2.6.8 and 6.1.1.4'
Cl Cl 0.1484 0.1585 'International Tables Vol C Tables 4.2.6.8 and 6.1.1.4'
N N 0.0061 0.0033 'International Tables Vol C Tables 4.2.6.8 and 6.1.1.4'
O O 0.0106 0.0060 'International Tables Vol C Tables 4.2.6.8 and 6.1.1.4'
Zn Zn 0.2839 1.4301 'International Tables Vol C Tables 4.2.6.8 and 6.1.1.4'

loop_
_geom_angle_atom_site_label_1
_geom_angle_atom_site_label_2
_geom_angle_atom_site_label_3
_geom_angle
_geom_angle_site_symmetry_1
_geom_angle_site_symmetry_3
N1 C1 C2 123.1(5) . .
N1 C1 H1 118.4 . .
C2 C1 H1 118.4 . .
C1 C2 C3 118.4(4) . .
C1 C2 H2 120.8 . .
C3 C2 H2 120.8 . .
C4 C3 C2 118.5(4) . .
C4 C3 C6 122.2(4) . 1_655
C2 C3 C6 119.3(4) . 1_655
C5 C4 C3 119.3(4) . .
C5 C4 H4 120.3 . .
C3 C4 H4 120.3 . .
N1 C5 C4 122.4(4) . .
N1 C5 H5 118.8 . .
C4 C5 H5 118.8 . .
N5 C6 C3 111.6(4) . 1_455
N5 C6 H6A 109.3 . .
C3 C6 H6A 109.3 1_455 .
N5 C6 H6B 109.3 . .
C3 C6 H6B 109.3 1_455 .
H6A C6 H6B 108.0 . .
N5 C7 C8 109.8(3) . .
N5 C7 C9 109.4(4) . .
C8 C7 C9 113.1(4) . .
N5 C7 H7A 108.1 . .
C8 C7 H7A 108.1 . .
C9 C7 H7A 108.1 . .
O2 C8 O1 126.0(4) . .
O2 C8 C7 120.4(4) . .
O1 C8 C7 113.5(4) . .
C11 C9 C10 112.1(4) . .
C11 C9 C7 112.4(4) . .
C10 C9 C7 109.8(4) . .
C11 C9 H9 107.5 . .
C10 C9 H9 107.5 . .
C7 C9 H9 107.5 . .
C9 C10 H10A 109.5 . .
C9 C10 H10B 109.5 . .
H10A C10 H10B 109.5 . .
C9 C10 H10C 109.5 . .
H10A C10 H10C 109.5 . .
H10B C10 H10C 109.5 . .
C9 C11 H11A 109.5 . .
C9 C11 H11B 109.5 . .
H11A C11 H11B 109.5 . .
C9 C11 H11C 109.5 . .
H11A C11 H11C 109.5 . .
H11B C11 H11C 109.5 . .
N2 C12 C13 123.0(4) . .
N2 C12 H12 118.5 . .
C13 C12 H12 118.5 . .
C12 C13 C14 120.1(4) . .
C12 C13 H13 120.0 . .
C14 C13 H13 120.0 . .
C13 C14 C15 117.4(4) . .
C13 C14 C17 121.5(4) . 2_656
C15 C14 C17 120.9(4) . 2_656
C14 C15 C16 119.4(4) . .
C14 C15 H15 120.3 . .
C16 C15 H15 120.3 . .
N2 C16 C15 122.2(4) . .
N2 C16 H16 118.9 . .
C15 C16 H16 118.9 . .
N6 C17 C14 112.2(4) . 2_646
N6 C17 H17A 109.2 . .
C14 C17 H17A 109.2 2_646 .
N6 C17 H17B 109.2 . .
C14 C17 H17B 109.2 2_646 .
H17A C17 H17B 107.9 . .
N6 C18 C19 110.5(4) . .
N6 C18 C20 114.8(5) . .
C19 C18 C20 106.7(4) . .
N6 C18 H18 108.2 . .
C19 C18 H18 108.2 . .
C20 C18 H18 108.2 . .
O4 C19 O3 122.9(5) . .
O4 C19 C18 118.5(5) . .
O3 C19 C18 118.5(4) . .
C21 C20 C22 119.5(7) . .
C21 C20 C18 113.0(5) . .
C22 C20 C18 114.2(5) . .
C21 C20 H20 102.3 . .
C22 C20 H20 102.3 . .
C18 C20 H20 102.3 . .
C20 C21 H21A 109.5 . .
C20 C21 H21B 109.5 . .
H21A C21 H21B 109.5 . .
C20 C21 H21C 109.5 . .
H21A C21 H21C 109.5 . .
H21B C21 H21C 109.5 . .
C20 C22 H22A 109.5 . .
C20 C22 H22B 109.5 . .
H22A C22 H22B 109.5 . .
C20 C22 H22C 109.5 . .
H22A C22 H22C 109.5 . .
H22B C22 H22C 109.5 . .
N3 C23 C24 122.9(4) . .
N3 C23 H23 118.5 . .
C24 C23 H23 118.5 . .
C23 C24 C25 119.0(4) . .
C23 C24 H24 120.5 . .
C25 C24 H24 120.5 . .
C24 C25 C26 117.9(4) . .
C24 C25 C28 120.5(4) . 2
C26 C25 C28 121.5(4) . 2
C27 C26 C25 118.9(5) . .
C27 C26 H26 120.6 . .
C25 C26 H26 120.6 . .
N3 C27 C26 122.8(4) . .
N3 C27 H27 118.6 . .
C26 C27 H27 118.6 . .
N7 C28 C25 112.1(3) . 2_545
N7 C28 H28A 109.2 . .
C25 C28 H28A 109.2 2_545 .
N7 C28 H28B 109.2 . .
C25 C28 H28B 109.2 2_545 .
H28A C28 H28B 107.9 . .
N7 C29 C31 114.1(4) . .
N7 C29 C30 110.3(3) . .
C31 C29 C30 108.2(3) . .
N7 C29 H29 108.0 . .
C31 C29 H29 108.0 . .
C30 C29 H29 108.0 . .
O6 C30 O5 124.3(4) . .
O6 C30 C29 116.5(4) . .
O5 C30 C29 119.1(4) . .
C32 C31 C33 110.8(4) . .
C32 C31 C29 111.7(4) . .
C33 C31 C29 113.2(4) . .
C32 C31 H31 106.9 . .
C33 C31 H31 106.9 . .
C29 C31 H31 106.9 . .
C31 C32 H32A 109.5 . .
C31 C32 H32B 109.5 . .
H32A C32 H32B 109.5 . .
C31 C32 H32C 109.5 . .
H32A C32 H32C 109.5 . .
H32B C32 H32C 109.5 . .
C31 C33 H33A 109.5 . .
C31 C33 H33B 109.5 . .
H33A C33 H33B 109.5 . .
C31 C33 H33C 109.5 . .
H33A C33 H33C 109.5 . .
H33B C33 H33C 109.5 . .
N4 C34 C35 122.4(4) . .
N4 C34 H34 118.8 . .
C35 C34 H34 118.8 . .
C34 C35 C36 120.0(4) . .
C34 C35 H35 120.0 . .
C36 C35 H35 120.0 . .
C35 C36 C37 117.0(4) . .
C35 C36 C39 121.6(4) . 1_655
C37 C36 C39 121.2(4) . 1_655
C38 C37 C36 119.6(4) . .
C38 C37 H37 120.2 . .
C36 C37 H37 120.2 . .
N4 C38 C37 122.9(4) . .
N4 C38 H38 118.6 . .
C37 C38 H38 118.6 . .
N8 C39 C36 112.1(4) . 1_455
N8 C39 H39A 109.2 . .
C36 C39 H39A 109.2 1_455 .
N8 C39 H39B 109.2 . .
C36 C39 H39B 109.2 1_455 .
H39A C39 H39B 107.9 . .
N8 C40 C41 106.7(3) . .
N8 C40 C43 110.8(4) . .
C41 C40 C43 113.4(4) . .
N8 C40 H40 108.6 . .
C41 C40 H40 108.6 . .
C43 C40 H40 108.6 . .
O8 C41 O7 126.7(4) . .
O8 C41 C40 117.2(4) . .
O7 C41 C40 116.1(4) . .
C43 C42 H42A 109.5 . .
C43 C42 H42B 109.5 . .
H42A C42 H42B 109.5 . .
C43 C42 H42C 109.5 . .
H42A C42 H42C 109.5 . .
H42B C42 H42C 109.5 . .
C42 C43 C44 112.0(4) . .
C42 C43 C40 110.1(4) . .
C44 C43 C40 113.5(4) . .
C42 C43 H43 107.0 . .
C44 C43 H43 107.0 . .
C40 C43 H43 107.0 . .
C43 C44 H44A 109.5 . .
C43 C44 H44B 109.5 . .
H44A C44 H44B 109.5 . .
C43 C44 H44C 109.5 . .
H44A C44 H44C 109.5 . .
H44B C44 H44C 109.5 . .
O11 Cl1 O10 109.3(3) . .
O11 Cl1 O12 111.0(4) . .
O10 Cl1 O12 108.9(3) . .
O11 Cl1 O9 109.4(3) . .
O10 Cl1 O9 110.2(2) . .
O12 Cl1 O9 107.9(3) . .
O14 Cl2 O13 111.6(4) . .
O14 Cl2 O16 109.5(4) . .
O13 Cl2 O16 110.1(3) . .
O14 Cl2 O15 107.9(4) . .
O13 Cl2 O15 107.9(3) . .
O16 Cl2 O15 109.9(3) . .
C1 N1 C5 117.9(4) . .
C1 N1 Zn1 121.9(3) . .
C5 N1 Zn1 118.9(3) . .
C16 N2 C12 117.5(4) . .
C16 N2 Zn1 123.7(3) . .
C12 N2 Zn1 117.1(3) . .
C27 N3 C23 118.4(4) . .
C27 N3 Zn2 120.6(3) . .
C23 N3 Zn2 120.8(3) . .
C38 N4 C34 118.1(4) . .
C38 N4 Zn2 121.7(3) . .
C34 N4 Zn2 120.1(3) . .
C7 N5 C6 113.3(4) . .
C7 N5 H5A 108.9 . .
C6 N5 H5A 108.9 . .
C7 N5 H5B 108.9 . .
C6 N5 H5B 108.9 . .
H5A N5 H5B 107.7 . .
C17 N6 C18 114.0(4) . .
C17 N6 Zn1 109.5(3) . .
C18 N6 Zn1 111.9(3) . .
C17 N6 H6 107.0 . .
C18 N6 H6 107.0 . .
Zn1 N6 H6 107.0 . .
C28 N7 C29 114.8(4) . .
C28 N7 Zn2 107.8(3) . .
C29 N7 Zn2 112.0(3) . .
C28 N7 H7 107.3 . .
C29 N7 H7 107.3 . .
Zn2 N7 H7 107.3 . .
C39 N8 C40 112.7(4) . .
C39 N8 H8A 109.0 . .
C40 N8 H8A 109.0 . .
C39 N8 H8B 109.0 . .
C40 N8 H8B 109.0 . .
H8A N8 H8B 107.8 . .
C8 O1 Zn1 125.4(3) . .
C19 O3 Zn1 117.2(3) . .
C30 O5 Zn2 116.0(3) . .
C41 O7 Zn2 123.7(3) . .
O1 Zn1 N1 90.77(13) . .
O1 Zn1 O3 176.77(14) . .
N1 Zn1 O3 89.99(13) . .
O1 Zn1 N2 88.33(15) . .
N1 Zn1 N2 111.11(15) . .
O3 Zn1 N2 94.32(15) . .
O1 Zn1 N6 96.96(15) . .
N1 Zn1 N6 122.36(15) . .
O3 Zn1 N6 79.99(15) . .
N2 Zn1 N6 126.08(15) . .
N3 Zn2 N4 117.02(15) . .
N3 Zn2 O5 93.33(14) . .
N4 Zn2 O5 90.46(13) . .
N3 Zn2 N7 121.15(14) . .
N4 Zn2 N7 121.53(14) . .
O5 Zn2 N7 81.00(13) . .
N3 Zn2 O7 90.87(14) . .
N4 Zn2 O7 90.70(12) . .
O5 Zn2 O7 174.56(14) . .
N7 Zn2 O7 93.87(14) . .

loop_
_geom_bond_atom_site_label_1
_geom_bond_atom_site_label_2
_geom_bond_distance
_geom_bond_site_symmetry_2
C1 N1 1.341(6) .
C1 C2 1.380(6) .
C1 H1 0.9300 .
C2 C3 1.395(7) .
C2 H2 0.9300 .
C3 C4 1.386(6) .
C3 C6 1.509(6) 1_655
C4 C5 1.375(6) .
C4 H4 0.9300 .
C5 N1 1.348(6) .
C5 H5 0.9300 .
C6 N5 1.498(5) .
C6 C3 1.509(6) 1_455
C6 H6A 0.9700 .
C6 H6B 0.9700 .
C7 N5 1.497(5) .
C7 C8 1.532(6) .
C7 C9 1.550(6) .
C7 H7A 0.9800 .
C8 O2 1.250(6) .
C8 O1 1.272(5) .
C9 C11 1.510(8) .
C9 C10 1.541(7) .
C9 H9 0.9800 .
C10 H10A 0.9600 .
C10 H10B 0.9600 .
C10 H10C 0.9600 .
C11 H11A 0.9600 .
C11 H11B 0.9600 .
C11 H11C 0.9600 .
C12 N2 1.348(6) .
C12 C13 1.377(7) .
C12 H12 0.9300 .
C13 C14 1.383(7) .
C13 H13 0.9300 .
C14 C15 1.396(6) .
C14 C17 1.500(6) 2_656
C15 C16 1.402(7) .
C15 H15 0.9300 .
C16 N2 1.348(6) .
C16 H16 0.9300 .
C17 N6 1.489(6) .
C17 C14 1.500(6) 2_646
C17 H17A 0.9700 .
C17 H17B 0.9700 .
C18 N6 1.491(7) .
C18 C19 1.532(7) .
C18 C20 1.542(7) .
C18 H18 0.9800 .
C19 O4 1.239(6) .
C19 O3 1.281(6) .
C20 C21 1.462(9) .
C20 C22 1.472(9) .
C20 H20 0.9800 .
C21 H21A 0.9600 .
C21 H21B 0.9600 .
C21 H21C 0.9600 .
C22 H22A 0.9600 .
C22 H22B 0.9600 .
C22 H22C 0.9600 .
C23 N3 1.342(6) .
C23 C24 1.385(7) .
C23 H23 0.9300 .
C24 C25 1.393(6) .
C24 H24 0.9300 .
C25 C26 1.401(6) .
C25 C28 1.509(6) 2
C26 C27 1.395(7) .
C26 H26 0.9300 .
C27 N3 1.328(6) .
C27 H27 0.9300 .
C28 N7 1.487(6) .
C28 C25 1.509(6) 2_545
C28 H28A 0.9700 .
C28 H28B 0.9700 .
C29 N7 1.492(6) .
C29 C31 1.538(6) .
C29 C30 1.545(6) .
C29 H29 0.9800 .
C30 O6 1.245(5) .
C30 O5 1.275(5) .
C31 C32 1.527(7) .
C31 C33 1.530(6) .
C31 H31 0.9800 .
C32 H32A 0.9600 .
C32 H32B 0.9600 .
C32 H32C 0.9600 .
C33 H33A 0.9600 .
C33 H33B 0.9600 .
C33 H33C 0.9600 .
C34 N4 1.341(6) .
C34 C35 1.389(6) .
C34 H34 0.9300 .
C35 C36 1.390(7) .
C35 H35 0.9300 .
C36 C37 1.396(6) .
C36 C39 1.507(6) 1_655
C37 C38 1.391(6) .
C37 H37 0.9300 .
C38 N4 1.334(6) .
C38 H38 0.9300 .
C39 N8 1.501(6) .
C39 C36 1.507(6) 1_455
C39 H39A 0.9700 .
C39 H39B 0.9700 .
C40 N8 1.511(5) .
C40 C41 1.530(6) .
C40 C43 1.544(6) .
C40 H40 0.9800 .
C41 O8 1.256(5) .
C41 O7 1.268(5) .
C42 C43 1.522(6) .
C42 H42A 0.9600 .
C42 H42B 0.9600 .
C42 H42C 0.9600 .
C43 C44 1.535(8) .
C43 H43 0.9800 .
C44 H44A 0.9600 .
C44 H44B 0.9600 .
C44 H44C 0.9600 .
Cl1 O11 1.432(5) .
Cl1 O10 1.441(4) .
Cl1 O12 1.446(5) .
Cl1 O9 1.449(4) .
Cl2 O14 1.399(7) .
Cl2 O13 1.409(5) .
Cl2 O16 1.443(5) .
Cl2 O15 1.450(5) .
N1 Zn1 2.056(3) .
N2 Zn1 2.087(4) .
N3 Zn2 2.055(4) .
N4 Zn2 2.069(3) .
N5 H5A 0.9000 .
N5 H5B 0.9000 .
N6 Zn1 2.117(4) .
N6 H6 0.9100 .
N7 Zn2 2.090(4) .
N7 H7 0.9100 .
N8 H8A 0.9000 .
N8 H8B 0.9000 .
O1 Zn1 2.040(3) .
O3 Zn1 2.080(3) .
O5 Zn2 2.085(3) .
O7 Zn2 2.115(3) .

loop_
_geom_torsion_atom_site_label_1
_geom_torsion_atom_site_label_2
_geom_torsion_atom_site_label_3
_geom_torsion_atom_site_label_4
_geom_torsion
_geom_torsion_site_symmetry_1
_geom_torsion_site_symmetry_4
N1 C1 C2 C3 -2.6(7) . .
C1 C2 C3 C4 6.0(6) . .
C1 C2 C3 C6 -170.5(4) . 1_655
C2 C3 C4 C5 -4.1(7) . .
C6 C3 C4 C5 172.3(4) 1_655 .
C3 C4 C5 N1 -1.4(7) . .
N5 C7 C8 O2 -10.9(6) . .
C9 C7 C8 O2 111.6(5) . .
N5 C7 C8 O1 168.4(4) . .
C9 C7 C8 O1 -69.2(5) . .
N5 C7 C9 C11 85.6(5) . .
C8 C7 C9 C11 -37.1(6) . .
N5 C7 C9 C10 -149.0(4) . .
C8 C7 C9 C10 88.3(5) . .
N2 C12 C13 C14 -0.9(7) . .
C12 C13 C14 C15 6.0(7) . .
C12 C13 C14 C17 -169.9(4) . 2_656
C13 C14 C15 C16 -5.5(7) . .
C17 C14 C15 C16 170.4(4) 2_656 .
C14 C15 C16 N2 -0.1(7) . .
N6 C18 C19 O4 168.6(4) . .
C20 C18 C19 O4 -65.9(7) . .
N6 C18 C19 O3 -14.3(6) . .
C20 C18 C19 O3 111.2(6) . .
N6 C18 C20 C21 -73.8(8) . .
C19 C18 C20 C21 163.4(7) . .
N6 C18 C20 C22 67.2(8) . .
C19 C18 C20 C22 -55.6(8) . .
N3 C23 C24 C25 0.4(7) . .
C23 C24 C25 C26 2.4(6) . .
C23 C24 C25 C28 -173.1(4) . 2
C24 C25 C26 C27 -2.3(7) . .
C28 C25 C26 C27 173.1(4) 2 .
C25 C26 C27 N3 -0.5(8) . .
N7 C29 C30 O6 170.5(3) . .
C31 C29 C30 O6 -64.1(5) . .
N7 C29 C30 O5 -11.4(5) . .
C31 C29 C30 O5 113.9(4) . .
N7 C29 C31 C32 58.8(5) . .
C30 C29 C31 C32 -64.4(5) . .
N7 C29 C31 C33 -67.1(5) . .
C30 C29 C31 C33 169.8(4) . .
N4 C34 C35 C36 -0.3(8) . .
C34 C35 C36 C37 1.2(7) . .
C34 C35 C36 C39 -174.6(4) . 1_655
C35 C36 C37 C38 -0.9(7) . .
C39 C36 C37 C38 175.0(4) 1_655 .
C36 C37 C38 N4 -0.3(7) . .
N8 C40 C41 O8 -15.2(6) . .
C43 C40 C41 O8 107.0(5) . .
N8 C40 C41 O7 165.0(4) . .
C43 C40 C41 O7 -72.8(6) . .
N8 C40 C43 C42 -156.5(4) . .
C41 C40 C43 C42 83.6(5) . .
N8 C40 C43 C44 77.1(5) . .
C41 C40 C43 C44 -42.8(6) . .
C2 C1 N1 C5 -2.8(6) . .
C2 C1 N1 Zn1 164.1(3) . .
C4 C5 N1 C1 4.9(7) . .
C4 C5 N1 Zn1 -162.5(4) . .
C15 C16 N2 C12 5.2(7) . .
C15 C16 N2 Zn1 -159.9(4) . .
C13 C12 N2 C16 -4.8(7) . .
C13 C12 N2 Zn1 161.3(4) . .
C26 C27 N3 C23 3.3(7) . .
C26 C27 N3 Zn2 -171.5(4) . .
C24 C23 N3 C27 -3.2(7) . .
C24 C23 N3 Zn2 171.6(3) . .
C37 C38 N4 C34 1.3(7) . .
C37 C38 N4 Zn2 -174.5(4) . .
C35 C34 N4 C38 -1.0(7) . .
C35 C34 N4 Zn2 174.9(4) . .
C8 C7 N5 C6 -68.1(5) . .
C9 C7 N5 C6 167.2(4) . .
C3 C6 N5 C7 163.5(4) 1_455 .
C14 C17 N6 C18 -57.1(5) 2_646 .
C14 C17 N6 Zn1 176.6(3) 2_646 .
C19 C18 N6 C17 -110.6(4) . .
C20 C18 N6 C17 128.6(5) . .
C19 C18 N6 Zn1 14.5(5) . .
C20 C18 N6 Zn1 -106.3(4) . .
C25 C28 N7 C29 -64.7(5) 2_545 .
C25 C28 N7 Zn2 169.7(3) 2_545 .
C31 C29 N7 C28 128.2(4) . .
C30 C29 N7 C28 -109.8(4) . .
C31 C29 N7 Zn2 -108.5(3) . .
C30 C29 N7 Zn2 13.5(4) . .
C36 C39 N8 C40 164.4(4) 1_455 .
C41 C40 N8 C39 -86.7(5) . .
C43 C40 N8 C39 149.5(4) . .
O2 C8 O1 Zn1 17.2(7) . .
C7 C8 O1 Zn1 -162.0(3) . .
O4 C19 O3 Zn1 -176.3(4) . .
C18 C19 O3 Zn1 6.8(5) . .
O6 C30 O5 Zn2 -178.7(3) . .
C29 C30 O5 Zn2 3.4(5) . .
O8 C41 O7 Zn2 14.1(7) . .
C40 C41 O7 Zn2 -166.2(3) . .
C8 O1 Zn1 N1 -165.8(4) . .
C8 O1 Zn1 O3 -62(2) . .
C8 O1 Zn1 N2 83.1(4) . .
C8 O1 Zn1 N6 -43.1(4) . .
C1 N1 Zn1 O1 137.6(4) . .
C5 N1 Zn1 O1 -55.6(3) . .
C1 N1 Zn1 O3 -39.2(4) . .
C5 N1 Zn1 O3 127.6(3) . .
C1 N1 Zn1 N2 -133.9(3) . .
C5 N1 Zn1 N2 32.9(4) . .
C1 N1 Zn1 N6 38.9(4) . .
C5 N1 Zn1 N6 -154.3(3) . .
C19 O3 Zn1 O1 21(2) . .
C19 O3 Zn1 N1 124.4(3) . .
C19 O3 Zn1 N2 -124.4(3) . .
C19 O3 Zn1 N6 1.5(3) . .
C16 N2 Zn1 O1 108.1(4) . .
C12 N2 Zn1 O1 -57.0(3) . .
C16 N2 Zn1 N1 17.9(4) . .
C12 N2 Zn1 N1 -147.2(3) . .
C16 N2 Zn1 O3 -73.7(4) . .
C12 N2 Zn1 O3 121.2(3) . .
C16 N2 Zn1 N6 -154.5(3) . .
C12 N2 Zn1 N6 40.4(4) . .
C17 N6 Zn1 O1 -60.6(3) . .
C18 N6 Zn1 O1 171.9(3) . .
C17 N6 Zn1 N1 34.7(4) . .
C18 N6 Zn1 N1 -92.8(3) . .
C17 N6 Zn1 O3 118.3(3) . .
C18 N6 Zn1 O3 -9.2(3) . .
C17 N6 Zn1 N2 -153.7(3) . .
C18 N6 Zn1 N2 78.9(3) . .
C27 N3 Zn2 N4 40.6(4) . .
C23 N3 Zn2 N4 -134.1(3) . .
C27 N3 Zn2 O5 -51.7(4) . .
C23 N3 Zn2 O5 133.6(3) . .
C27 N3 Zn2 N7 -133.2(4) . .
C23 N3 Zn2 N7 52.1(4) . .
C27 N3 Zn2 O7 131.8(4) . .
C23 N3 Zn2 O7 -42.9(3) . .
C38 N4 Zn2 N3 45.0(4) . .
C34 N4 Zn2 N3 -130.8(3) . .
C38 N4 Zn2 O5 139.0(4) . .
C34 N4 Zn2 O5 -36.8(4) . .
C38 N4 Zn2 N7 -141.3(3) . .
C34 N4 Zn2 N7 42.9(4) . .
C38 N4 Zn2 O7 -46.3(4) . .
C34 N4 Zn2 O7 137.9(4) . .
C30 O5 Zn2 N3 -117.4(3) . .
C30 O5 Zn2 N4 125.5(3) . .
C30 O5 Zn2 N7 3.6(3) . .
C30 O5 Zn2 O7 23.2(13) . .
C28 N7 Zn2 N3 -154.1(3) . .
C29 N7 Zn2 N3 78.8(3) . .
C28 N7 Zn2 N4 32.5(3) . .
C29 N7 Zn2 N4 -94.7(3) . .
C28 N7 Zn2 O5 117.5(3) . .
C29 N7 Zn2 O5 -9.7(3) . .
C28 N7 Zn2 O7 -60.7(3) . .
C29 N7 Zn2 O7 172.1(3) . .
C41 O7 Zn2 N3 77.4(4) . .
C41 O7 Zn2 N4 -165.5(4) . .
C41 O7 Zn2 O5 -63.2(13) . .
C41 O7 Zn2 N7 -43.9(4) . .
